data_1567273
loop_
_publ_author_name
'Salzmann, C. G.'
'Rosu-Finsen, A.'
'Sharif, Z.'
'Radaelli, P.G.'
'Finney, J. L.'

_publ_section_title
;
 Detailed crystallographic analysis of the ice V to ice XIII
 hydrogen-ordering phase transition
;
_journal_name_full 'The Journal of Chemical Physics'
_journal_page_first 134504
_journal_volume 154
_journal_year 2021
_chemical_formula_sum 'D2 O'
_chemical_formula_weight 20.03
_chemical_name_common 'ice XIII'
_space_group_IT_number 14
_space_group_name_Hall '-P 2yab'
_space_group_name_H-M_alt 'P 1 21/a 1'
_cell_angle_alpha 90.000000
_cell_angle_beta 109.7675(10)
_cell_angle_gamma 90.000000
_cell_formula_units_Z 28
_cell_length_a 9.24033(13)
_cell_length_b 7.46235(11)
_cell_length_c 10.29166(13)
_cell_volume 667.839(17)
_cod_data_source_file iceXIII_Salzmann2021.cif
_cod_data_source_block iceXIII_Salzmann2021
_cod_original_cell_volume 667.838910
_cod_original_sg_symbol_H-M 'P 21/a'
_cod_original_formula_sum 'D2.00 O'
_cod_database_code 1567273

loop_
_space_group_symop_operation_xyz
'x, y, z'
'-x, -y, -z'
'-x+1/2, y+1/2, -z'
'x+1/2, -y+1/2, z'

loop_
_atom_site_label
_atom_site_fract_x
_atom_site_fract_y
_atom_site_fract_z
_atom_site_occupancy
_atom_site_adp_type
_atom_site_U_iso_or_equiv
_atom_site_type_symbol
O(1) 0.2534(6) 0.5639(5) 0.2520(5) 1.000000 Uiso 0.01082(32) O
O(2) 0.4777(6) 0.7990(5) 0.4081(5) 1.000000 Uiso 0.01082(32) O
O(3) 0.0512(5) 0.8069(5) 0.0946(5) 1.000000 Uiso 0.01082(32) O
O(4) 0.2605(4) 0.4036(6) 0.4996(5) 1.000000 Uiso 0.01082(32) O
O(5) 0.2111(4) 0.4053(5) 0.0031(5) 1.000000 Uiso 0.01082(32) O
O(6) 0.4170(4) 0.1117(6) 0.2339(4) 1.000000 Uiso 0.01082(32) O
O(7) 0.1261(5) 0.1135(6) 0.2652(4) 1.000000 Uiso 0.01082(32) O
D(8) 0.34438(40) 0.6401(4) 0.30136(32) 0.972(5) Uiso 0.01543(24) D
D(9) 0.167800 0.641700 0.207800 0.035(5) Uiso 0.01543(24) D
D(10) 0.24421(45) 0.4955(5) 0.33001(46) 0.939(5) Uiso 0.01543(24) D
D(11) 0.253700 0.504700 0.173700 0.019(5) Uiso 0.01543(24) D
D(12) 0.401300 0.728700 0.345200 0.028(5) Uiso 0.01543(24) D
D(13) 0.10728(41) 0.7153(5) 0.15625(39) 0.965(5) Uiso 0.01543(24) D
D(14) 0.422500 0.809500 0.468400 0.011(4) Uiso 0.01543(24) D
D(15) 0.077500 0.809500 0.031600 0.005(4) Uiso 0.01543(24) D
D(16) 0.48322(42) 0.9056(5) 0.35751(36) 0.947(5) Uiso 0.01543(24) D
D(17) 0.028000 0.911300 0.150800 0.055(4) Uiso 0.01543(24) D
D(18) 0.57729(47) 0.7509(5) 0.44410(39) 0.949(6) Uiso 0.01543(24) D
D(19) 0.94943(54) 0.7513(5) 0.04856(38) 0.998(5) Uiso 0.01543(24) D
D(20) 0.248200 0.445800 0.406200 0.061(5) Uiso 0.01543(24) D
D(21) 0.23831(35) 0.4550(4) 0.09925(39) 0.981(5) Uiso 0.01543(24) D
D(22) 0.355600 0.305400 0.522500 0.051(6) Uiso 0.01543(24) D
D(23) 0.144400 0.305400 0.977500 0.002(5) Uiso 0.01543(24) D
D(24) 0.30342(40) 0.4903(6) 0.57759(43) 0.885(5) Uiso 0.01543(24) D
D(25) 0.168800 0.484700 0.932700 0.066(5) Uiso 0.01543(24) D
D(26) 0.16867(40) 0.3562(6) 0.51294(38) 0.989(4) Uiso 0.01543(24) D
D(27) 0.30761(42) 0.3729(6) 0.99132(33) 0.995(4) Uiso 0.01543(24) D
D(28) 0.437300 0.019300 0.304300 0.053(5) Uiso 0.01543(24) D
D(29) 0.07804(40) 0.0196(6) 0.19831(38) 0.945(4) Uiso 0.01543(24) D
D(30) 0.32418(44) 0.1370(5) 0.25403(47) 0.919(5) Uiso 0.01543(24) D
D(31) 0.200800 0.139200 0.255200 0.081(5) Uiso 0.01543(24) D
D(32) 0.38102(45) 0.0489(5) 0.14635(46) 0.934(5) Uiso 0.01543(24) D
D(33) 0.130700 0.062300 0.349300 0.115(5) Uiso 0.01543(24) D
D(34) 0.467300 0.197300 0.228700 0.071(6) Uiso 0.01543(24) D
D(35) 0.05016(39) 0.2083(5) 0.25332(43) 0.929(6) Uiso 0.01543(24) D
